data_7707693
loop_
_publ_author_name
'Caddeo, Francesco'
'Fern\'andez-Moreira, Vanesa'
'Arca, Massimiliano'
'Pintus, Anna'
'Laguna, Antonio'
'Lippolis, Vito'
'Gimeno, M Concepci\'on'

_publ_section_title
;
 Luminescent gold-thallium derivatives with a pyridine-containing
 12-membered aza-thioether macrocycle.
;
_journal_issue 28
_journal_name_full 'Dalton transactions (Cambridge, England : 2003)'
_journal_page_first 9709
_journal_page_last 9718
_journal_paper_doi 10.1039/d1dt01599k
_journal_volume 50
_journal_year 2021
_chemical_formula_sum 'C24 H17 Au2 Cl2 F10 N S3'
_chemical_formula_weight 1070.40
_space_group_crystal_system monoclinic
_space_group_IT_number 14
_space_group_name_Hall '-P 2yn'
_space_group_name_H-M_alt 'P 1 21/n 1'
_atom_sites_solution_hydrogens geom
_atom_sites_solution_primary direct
_atom_sites_solution_secondary difmap
_audit_creation_method SHELXL-2016/6
_audit_update_record
;
2021-05-11 deposited with the CCDC.	2021-06-11 downloaded from the CCDC.
;
_cell_angle_alpha 90
_cell_angle_beta 104.996(4)
_cell_angle_gamma 90
_cell_formula_units_Z 4
_cell_length_a 11.4729(4)
_cell_length_b 11.9047(3)
_cell_length_c 21.1631(7)
_cell_measurement_reflns_used 11102
_cell_measurement_temperature 100(2)
_cell_measurement_theta_max 28.1029
_cell_measurement_theta_min 4.2462
_cell_volume 2792.05(16)
_computing_cell_refinement
;
CrysAlisPro, Agilent Technologies,
Version 1.171.35.19 (release 27-10-2011 CrysAlis171 .NET)
(compiled Oct 27 2011,15:02:11)
;
_computing_data_collection
;
CrysAlisPro, Agilent Technologies,
Version 1.171.35.19 (release 27-10-2011 CrysAlis171 .NET)
(compiled Oct 27 2011,15:02:11)
;
_computing_data_reduction
;
CrysAlisPro, Agilent Technologies,
Version 1.171.35.19 (release 27-10-2011 CrysAlis171 .NET)
(compiled Oct 27 2011,15:02:11)
;
_computing_structure_refinement 'SHELXL-2016/6 (Sheldrick, 2016)'
_computing_structure_solution SHELXS
_diffrn_ambient_temperature 100(2)
_diffrn_detector_area_resol_mean 16.0655
_diffrn_measured_fraction_theta_full 0.992
_diffrn_measured_fraction_theta_max 0.887
_diffrn_measurement_device_type 'Xcalibur, Sapphire3'
_diffrn_measurement_method 'w rotations'
_diffrn_radiation_type MoK\a
_diffrn_radiation_wavelength 0.71073
_diffrn_reflns_av_R_equivalents 0.0325
_diffrn_reflns_av_unetI/netI 0.0316
_diffrn_reflns_Laue_measured_fraction_full 0.992
_diffrn_reflns_Laue_measured_fraction_max 0.887
_diffrn_reflns_limit_h_max 15
_diffrn_reflns_limit_h_min -15
_diffrn_reflns_limit_k_max 14
_diffrn_reflns_limit_k_min -15
_diffrn_reflns_limit_l_max 27
_diffrn_reflns_limit_l_min -27
_diffrn_reflns_number 22231
_diffrn_reflns_point_group_measured_fraction_full 0.992
_diffrn_reflns_point_group_measured_fraction_max 0.887
_diffrn_reflns_theta_full 25.242
_diffrn_reflns_theta_max 28.165
_diffrn_reflns_theta_min 4.255
_diffrn_source 'Enhance (Mo) X-ray Source'
_exptl_absorpt_coefficient_mu 10.999
_exptl_absorpt_correction_T_max 1.00000
_exptl_absorpt_correction_T_min 0.35369
_exptl_absorpt_correction_type multi-scan
_exptl_absorpt_process_details
;
CrysAlisPro, Agilent Technologies,
Version 1.171.35.19 (release 27-10-2011 CrysAlis171 .NET)
(compiled Oct 27 2011,15:02:11)
Empirical absorption correction using spherical harmonics,
 implemented in SCALE3 ABSPACK scaling algorithm.
;
_exptl_crystal_colour colorless
_exptl_crystal_density_diffrn 2.546
_exptl_crystal_description prism
_exptl_crystal_F_000 1992
_exptl_crystal_size_max 0.360
_exptl_crystal_size_mid 0.350
_exptl_crystal_size_min 0.320
_exptl_transmission_factor_max 1.00000
_exptl_transmission_factor_min 0.35369
_refine_diff_density_max 1.870
_refine_diff_density_min -1.254
_refine_diff_density_rms 0.192
_refine_ls_extinction_method none
_refine_ls_goodness_of_fit_ref 1.090
_refine_ls_hydrogen_treatment constr
_refine_ls_matrix_type full
_refine_ls_number_parameters 379
_refine_ls_number_reflns 6071
_refine_ls_number_restraints 0
_refine_ls_restrained_S_all 1.090
_refine_ls_R_factor_all 0.0369
_refine_ls_R_factor_gt 0.0307
_refine_ls_shift/su_max 0.002
_refine_ls_shift/su_mean 0.000
_refine_ls_structure_factor_coef Fsqd
_refine_ls_weighting_details 'w=1/[\s^2^(Fo^2^)+(0.0272P)^2^+16.3482P] where P=(Fo^2^+2Fc^2^)/3'
_refine_ls_weighting_scheme calc
_refine_ls_wR_factor_gt 0.0679
_refine_ls_wR_factor_ref 0.0703
_reflns_Friedel_coverage 0.000
_reflns_number_gt 5415
_reflns_number_total 6071
_reflns_threshold_expression 'I > 2\s(I)'
_cod_data_source_file d1dt01599k2.cif
_cod_data_source_block c277
_cod_depositor_comments 'Adding full bibliography for 7707691--7707693.cif.'
_cod_original_sg_symbol_H-M 'P 21/n'
_cod_database_code 7707693
_shelx_shelxl_version_number 2016/6
_shelx_space_group_comment
;
The symmetry employed for this shelxl refinement is uniquely defined
by the following loop, which should always be used as a source of
symmetry information in preference to the above space-group names.
They are only intended as comments.
;
_shelx_estimated_absorpt_t_min 0.110
_shelx_estimated_absorpt_t_max 0.127

loop_
_space_group_symop_operation_xyz
'x, y, z'
'-x+1/2, y+1/2, -z+1/2'
'-x, -y, -z'
'x-1/2, -y-1/2, z-1/2'

loop_
_atom_site_label
_atom_site_type_symbol
_atom_site_fract_x
_atom_site_fract_y
_atom_site_fract_z
_atom_site_U_iso_or_equiv
_atom_site_adp_type
_atom_site_occupancy
_atom_site_site_symmetry_order
_atom_site_calc_flag
_atom_site_refinement_flags_posn
_atom_site_refinement_flags_adp
_atom_site_refinement_flags_occupancy
_atom_site_disorder_assembly
_atom_site_disorder_group
Au1 Au 0.66407(2) 0.91517(2) 0.71451(2) 0.01454(7) Uani 1 1 d . . . . .
Au2 Au 0.30833(2) 0.77887(2) 0.32464(2) 0.01561(7) Uani 1 1 d . . . . .
C1 C 0.5644(5) 0.9274(5) 0.7805(3) 0.0144(11) Uani 1 1 d . . . . .
C2 C 0.6120(5) 0.9576(4) 0.8452(3) 0.0153(11) Uani 1 1 d . . . . .
C3 C 0.5481(6) 0.9532(5) 0.8923(3) 0.0229(13) Uani 1 1 d . . . . .
C4 C 0.4301(6) 0.9175(5) 0.8748(3) 0.0233(13) Uani 1 1 d . . . . .
C5 C 0.3782(5) 0.8867(5) 0.8109(3) 0.0210(12) Uani 1 1 d . . . . .
C6 C 0.4459(5) 0.8928(5) 0.7650(3) 0.0183(12) Uani 1 1 d . . . . .
F1 F 0.7282(3) 0.9919(3) 0.86563(16) 0.0209(7) Uani 1 1 d . . . . .
F2 F 0.5991(4) 0.9831(4) 0.95405(17) 0.0355(10) Uani 1 1 d . . . . .
F3 F 0.3648(4) 0.9123(4) 0.91869(19) 0.0377(10) Uani 1 1 d . . . . .
F4 F 0.2636(3) 0.8490(3) 0.79331(18) 0.0285(8) Uani 1 1 d . . . . .
F5 F 0.3906(3) 0.8573(3) 0.70399(16) 0.0246(8) Uani 1 1 d . . . . .
S1 S 0.77327(12) 0.88675(11) 0.63806(7) 0.0147(3) Uani 1 1 d . . . . .
C7 C 0.6959(5) 0.9611(5) 0.5637(3) 0.0138(11) Uani 1 1 d . . . . .
H7A H 0.611896 0.933528 0.548615 0.017 Uiso 1 1 calc R U . . .
H7B H 0.693158 1.042340 0.573184 0.017 Uiso 1 1 calc R U . . .
C8 C 0.7600(5) 0.9437(5) 0.5097(3) 0.0151(11) Uani 1 1 d . . . . .
H8A H 0.768236 0.862336 0.502257 0.018 Uiso 1 1 calc R U . . .
H8B H 0.841949 0.976681 0.523179 0.018 Uiso 1 1 calc R U . . .
S2 S 0.67537(13) 1.00948(12) 0.43466(7) 0.0178(3) Uani 1 1 d . . . . .
C9 C 0.5615(5) 0.9037(5) 0.4032(3) 0.0181(12) Uani 1 1 d . . . . .
H9A H 0.533115 0.872189 0.439880 0.022 Uiso 1 1 calc R U . . .
H9B H 0.491575 0.939525 0.372328 0.022 Uiso 1 1 calc R U . . .
C10 C 0.6085(5) 0.8085(5) 0.3682(3) 0.0190(12) Uani 1 1 d . . . . .
H10A H 0.678633 0.773267 0.399233 0.023 Uiso 1 1 calc R U . . .
H10B H 0.637147 0.840520 0.331766 0.023 Uiso 1 1 calc R U . . .
C11 C 0.1411(5) 0.8424(4) 0.3166(3) 0.0145(11) Uani 1 1 d . . . . .
C12 C 0.0702(5) 0.8872(5) 0.2595(3) 0.0165(11) Uani 1 1 d . . . . .
C13 C -0.0480(5) 0.9180(5) 0.2509(3) 0.0166(12) Uani 1 1 d . . . . .
C14 C -0.0992(5) 0.9098(5) 0.3030(3) 0.0201(12) Uani 1 1 d . . . . .
C15 C -0.0316(5) 0.8690(5) 0.3620(3) 0.0185(12) Uani 1 1 d . . . . .
C16 C 0.0857(5) 0.8367(5) 0.3672(3) 0.0169(11) Uani 1 1 d . . . . .
F6 F 0.1166(3) 0.9008(3) 0.20708(16) 0.0209(7) Uani 1 1 d . . . . .
F7 F -0.1163(3) 0.9550(3) 0.19274(16) 0.0247(8) Uani 1 1 d . . . . .
F8 F -0.2143(3) 0.9426(3) 0.29608(18) 0.0286(8) Uani 1 1 d . . . . .
F9 F -0.0811(3) 0.8596(3) 0.41255(17) 0.0297(9) Uani 1 1 d . . . . .
F10 F 0.1470(3) 0.7946(3) 0.42612(16) 0.0210(7) Uani 1 1 d . . . . .
S3 S 0.49687(13) 0.70003(12) 0.33574(7) 0.0176(3) Uani 1 1 d . . . . .
C17 C 0.5217(6) 0.5999(5) 0.4032(3) 0.0223(13) Uani 1 1 d . . . . .
H17A H 0.460733 0.539495 0.390862 0.027 Uiso 1 1 calc R U . . .
H17B H 0.601946 0.565120 0.408349 0.027 Uiso 1 1 calc R U . . .
C18 C 0.5160(5) 0.6461(4) 0.4683(3) 0.0163(11) Uani 1 1 d . . . . .
C19 C 0.4062(6) 0.6569(5) 0.4848(3) 0.0208(12) Uani 1 1 d . . . . .
H19 H 0.332699 0.634811 0.455021 0.025 Uiso 1 1 calc R U . . .
C20 C 0.4074(5) 0.7005(5) 0.5454(3) 0.0183(12) Uani 1 1 d . . . . .
H20 H 0.334140 0.710402 0.557799 0.022 Uiso 1 1 calc R U . . .
C21 C 0.5173(5) 0.7297(4) 0.5883(3) 0.0156(11) Uani 1 1 d . . . . .
H21 H 0.520304 0.758760 0.630469 0.019 Uiso 1 1 calc R U . . .
C22 C 0.6221(5) 0.7157(4) 0.5682(3) 0.0139(11) Uani 1 1 d . . . . .
C23 C 0.7460(5) 0.7399(5) 0.6122(3) 0.0146(11) Uani 1 1 d . . . . .
H23A H 0.807038 0.717473 0.589059 0.018 Uiso 1 1 calc R U . . .
H23B H 0.758172 0.692380 0.651760 0.018 Uiso 1 1 calc R U . . .
N1 N 0.6227(4) 0.6758(4) 0.5091(2) 0.0151(10) Uani 1 1 d . . . . .
Cl1 Cl 0.4272(3) 0.19497(19) 0.81453(11) 0.0700(8) Uani 1 1 d . . . . .
Cl2 Cl 0.4421(2) 0.2937(3) 0.94129(11) 0.0690(8) Uani 1 1 d . . . . .
C24 C 0.4018(8) 0.3139(7) 0.8569(4) 0.0445(19) Uani 1 1 d . . . . .
H24A H 0.448848 0.377468 0.846066 0.053 Uiso 1 1 calc R U . . .
H24B H 0.315265 0.334145 0.842544 0.053 Uiso 1 1 calc R U . . .

loop_
_atom_site_aniso_label
_atom_site_aniso_U_11
_atom_site_aniso_U_22
_atom_site_aniso_U_33
_atom_site_aniso_U_23
_atom_site_aniso_U_13
_atom_site_aniso_U_12
Au1 0.01508(11) 0.01566(11) 0.01273(11) -0.00100(8) 0.00332(8) -0.00047(8)
Au2 0.01421(11) 0.01779(12) 0.01486(12) -0.00228(8) 0.00381(9) -0.00017(8)
C1 0.016(3) 0.017(3) 0.009(3) 0.001(2) 0.003(2) 0.005(2)
C2 0.017(3) 0.011(3) 0.017(3) -0.002(2) 0.004(2) 0.002(2)
C3 0.029(3) 0.024(3) 0.015(3) -0.005(2) 0.005(3) -0.001(3)
C4 0.028(3) 0.021(3) 0.025(3) 0.003(2) 0.016(3) 0.003(3)
C5 0.018(3) 0.020(3) 0.026(3) 0.003(2) 0.007(3) 0.001(2)
C6 0.021(3) 0.012(3) 0.021(3) -0.002(2) 0.004(2) 0.002(2)
F1 0.0202(17) 0.0188(17) 0.0220(18) -0.0006(14) 0.0026(14) -0.0007(14)
F2 0.041(2) 0.050(3) 0.0174(19) -0.0136(17) 0.0110(17) -0.011(2)
F3 0.040(2) 0.052(3) 0.030(2) -0.0082(18) 0.0242(19) -0.011(2)
F4 0.0186(18) 0.035(2) 0.034(2) -0.0007(17) 0.0108(16) -0.0071(16)
F5 0.0210(18) 0.035(2) 0.0165(17) -0.0032(15) 0.0026(15) -0.0012(16)
S1 0.0157(6) 0.0153(6) 0.0132(6) -0.0020(5) 0.0037(5) -0.0027(5)
C7 0.013(3) 0.013(3) 0.013(3) 0.000(2) 0.000(2) 0.001(2)
C8 0.013(3) 0.016(3) 0.015(3) 0.001(2) 0.001(2) 0.000(2)
S2 0.0219(7) 0.0147(7) 0.0170(7) 0.0025(5) 0.0052(6) -0.0007(6)
C9 0.019(3) 0.019(3) 0.016(3) 0.003(2) 0.002(2) 0.005(2)
C10 0.014(3) 0.021(3) 0.022(3) -0.001(2) 0.005(2) 0.002(2)
C11 0.017(3) 0.012(3) 0.014(3) -0.005(2) 0.003(2) 0.000(2)
C12 0.021(3) 0.010(3) 0.020(3) -0.004(2) 0.010(2) -0.004(2)
C13 0.021(3) 0.014(3) 0.014(3) 0.002(2) 0.003(2) -0.002(2)
C14 0.019(3) 0.019(3) 0.023(3) 0.002(2) 0.008(3) 0.003(2)
C15 0.019(3) 0.018(3) 0.022(3) 0.003(2) 0.012(3) -0.001(2)
C16 0.019(3) 0.019(3) 0.010(3) 0.001(2) -0.002(2) 0.000(2)
F6 0.0213(17) 0.0272(19) 0.0158(17) 0.0012(14) 0.0080(14) -0.0005(15)
F7 0.0209(18) 0.032(2) 0.0202(18) 0.0109(15) 0.0046(15) 0.0019(15)
F8 0.0165(17) 0.040(2) 0.033(2) 0.0115(17) 0.0120(16) 0.0069(16)
F9 0.0277(19) 0.043(2) 0.0233(19) 0.0089(16) 0.0146(16) 0.0076(17)
F10 0.0221(17) 0.0236(18) 0.0162(17) 0.0048(14) 0.0029(14) 0.0036(14)
S3 0.0168(7) 0.0212(7) 0.0146(7) -0.0042(5) 0.0037(6) 0.0011(6)
C17 0.028(3) 0.018(3) 0.020(3) -0.007(2) 0.004(3) -0.002(3)
C18 0.019(3) 0.011(3) 0.016(3) -0.001(2) -0.001(2) 0.002(2)
C19 0.021(3) 0.017(3) 0.021(3) -0.001(2) -0.002(3) -0.003(2)
C20 0.017(3) 0.018(3) 0.021(3) -0.003(2) 0.007(2) -0.001(2)
C21 0.018(3) 0.012(3) 0.017(3) -0.002(2) 0.003(2) -0.001(2)
C22 0.018(3) 0.008(2) 0.016(3) 0.000(2) 0.005(2) -0.001(2)
C23 0.016(3) 0.014(3) 0.013(3) -0.001(2) 0.001(2) 0.000(2)
N1 0.019(2) 0.010(2) 0.015(2) -0.0003(18) 0.003(2) 0.0016(19)
Cl1 0.109(2) 0.0411(12) 0.0415(12) -0.0039(9) -0.0134(13) 0.0213(13)
Cl2 0.0475(13) 0.121(2) 0.0377(12) -0.0085(13) 0.0089(10) 0.0106(14)
C24 0.038(4) 0.045(5) 0.049(5) -0.004(4) 0.010(4) 0.007(4)

loop_
_atom_type_symbol
_atom_type_description
_atom_type_scat_dispersion_real
_atom_type_scat_dispersion_imag
_atom_type_scat_source
C C 0.0033 0.0016 'International Tables Vol C Tables 4.2.6.8 and 6.1.1.4'
H H 0.0000 0.0000 'International Tables Vol C Tables 4.2.6.8 and 6.1.1.4'
N N 0.0061 0.0033 'International Tables Vol C Tables 4.2.6.8 and 6.1.1.4'
F F 0.0171 0.0103 'International Tables Vol C Tables 4.2.6.8 and 6.1.1.4'
S S 0.1246 0.1234 'International Tables Vol C Tables 4.2.6.8 and 6.1.1.4'
Cl Cl 0.1484 0.1585 'International Tables Vol C Tables 4.2.6.8 and 6.1.1.4'
Au Au -2.0133 8.8022 'International Tables Vol C Tables 4.2.6.8 and 6.1.1.4'

loop_
_geom_angle_atom_site_label_1
_geom_angle_atom_site_label_2
_geom_angle_atom_site_label_3
_geom_angle
_geom_angle_site_symmetry_1
_geom_angle_site_symmetry_3
_geom_angle_publ_flag
C1 Au1 S1 175.56(16) . . ?
C11 Au2 S3 177.70(16) . . ?
C6 C1 C2 115.2(5) . . ?
C6 C1 Au1 120.9(4) . . ?
C2 C1 Au1 123.5(4) . . ?
F1 C2 C3 116.4(5) . . ?
F1 C2 C1 119.8(5) . . ?
C3 C2 C1 123.8(5) . . ?
F2 C3 C4 119.8(5) . . ?
F2 C3 C2 121.0(5) . . ?
C4 C3 C2 119.1(5) . . ?
F3 C4 C3 121.1(6) . . ?
F3 C4 C5 119.4(6) . . ?
C3 C4 C5 119.5(5) . . ?
F4 C5 C4 120.2(5) . . ?
F4 C5 C6 120.3(5) . . ?
C4 C5 C6 119.5(6) . . ?
F5 C6 C1 120.7(5) . . ?
F5 C6 C5 116.2(5) . . ?
C1 C6 C5 122.9(5) . . ?
C7 S1 C23 101.4(3) . . ?
C7 S1 Au1 107.60(18) . . ?
C23 S1 Au1 105.45(18) . . ?
C8 C7 S1 111.1(4) . . ?
C7 C8 S2 110.2(4) . . ?
C8 S2 C9 101.2(3) . . ?
C10 C9 S2 112.5(4) . . ?
C9 C10 S3 114.0(4) . . ?
C12 C11 C16 114.4(5) . . ?
C12 C11 Au2 123.3(4) . . ?
C16 C11 Au2 122.1(4) . . ?
F6 C12 C13 116.2(5) . . ?
F6 C12 C11 119.7(5) . . ?
C13 C12 C11 124.1(5) . . ?
F7 C13 C12 122.0(5) . . ?
F7 C13 C14 119.0(5) . . ?
C12 C13 C14 119.0(5) . . ?
F8 C14 C15 120.5(5) . . ?
F8 C14 C13 120.0(5) . . ?
C15 C14 C13 119.5(5) . . ?
F9 C15 C16 121.4(5) . . ?
F9 C15 C14 119.9(5) . . ?
C16 C15 C14 118.8(5) . . ?
F10 C16 C15 116.1(5) . . ?
F10 C16 C11 119.8(5) . . ?
C15 C16 C11 124.1(5) . . ?
C10 S3 C17 102.4(3) . . ?
C10 S3 Au2 107.36(19) . . ?
C17 S3 Au2 107.3(2) . . ?
C18 C17 S3 116.4(4) . . ?
N1 C18 C19 123.0(5) . . ?
N1 C18 C17 115.7(5) . . ?
C19 C18 C17 121.3(5) . . ?
C20 C19 C18 118.3(5) . . ?
C19 C20 C21 119.2(5) . . ?
C22 C21 C20 118.8(5) . . ?
N1 C22 C21 122.9(5) . . ?
N1 C22 C23 114.3(5) . . ?
C21 C22 C23 122.7(5) . . ?
C22 C23 S1 115.2(4) . . ?
C22 N1 C18 117.8(5) . . ?
Cl2 C24 Cl1 112.4(5) . . ?

loop_
_geom_bond_atom_site_label_1
_geom_bond_atom_site_label_2
_geom_bond_distance
_geom_bond_site_symmetry_2
_geom_bond_publ_flag
Au1 C1 2.027(5) . ?
Au1 S1 2.3131(13) . ?
Au2 C11 2.028(5) . ?
Au2 S3 2.3134(14) . ?
C1 C6 1.377(8) . ?
C1 C2 1.385(8) . ?
C2 F1 1.354(6) . ?
C2 C3 1.382(8) . ?
C3 F2 1.335(7) . ?
C3 C4 1.376(9) . ?
C4 F3 1.338(7) . ?
C4 C5 1.377(9) . ?
C5 F4 1.347(7) . ?
C5 C6 1.393(8) . ?
C6 F5 1.351(7) . ?
S1 C7 1.824(5) . ?
S1 C23 1.834(6) . ?
C7 C8 1.524(7) . ?
C8 S2 1.811(6) . ?
S2 C9 1.813(6) . ?
C9 C10 1.527(8) . ?
C10 S3 1.823(6) . ?
C11 C12 1.377(8) . ?
C11 C16 1.381(8) . ?
C12 F6 1.359(6) . ?
C12 C13 1.371(8) . ?
C13 F7 1.350(6) . ?
C13 C14 1.380(8) . ?
C14 F8 1.348(7) . ?
C14 C15 1.376(8) . ?
C15 F9 1.340(6) . ?
C15 C16 1.376(8) . ?
C16 F10 1.359(6) . ?
S3 C17 1.824(6) . ?
C17 C18 1.501(8) . ?
C18 N1 1.349(7) . ?
C18 C19 1.396(8) . ?
C19 C20 1.382(8) . ?
C20 C21 1.393(8) . ?
C21 C22 1.385(8) . ?
C22 N1 1.341(7) . ?
C22 C23 1.511(8) . ?
Cl1 C24 1.741(8) . ?
Cl2 C24 1.741(9) . ?
